data_2020393
loop_
_publ_author_name
'Smith, Graham'
'Lynch, Daniel E.'

_publ_section_title
;
 Cyclic heterotetrameric and low-dimensional hydrogen-bonded polymeric
 structures in the morpholinium salts of ring-substituted benzoic acid
 analogues
;
_journal_coeditor_code KY3097
_journal_issue 2
_journal_name_full 'Acta Crystallographica Section C'
_journal_page_first 105
_journal_page_last 111
_journal_paper_doi 10.1107/S2053229615024821
_journal_volume 72
_journal_year 2016
_chemical_formula_iupac 'C4 H10 N O + , C7 H3 N2 O6 -'
_chemical_formula_moiety 'C4 H10 N O +, C7 H3 N2 O6 -'
_chemical_formula_sum 'C11 H13 N3 O7'
_chemical_formula_weight 299.24
_chemical_name_common 'Morpholinium 3,5-dinitrobenzoate'
_chemical_name_systematic
;
Tetrahydro-2<i>H</i>-1,4-oxazin-4-ium 3,5-dinitrobenzoate
;
_space_group_IT_number 15
_symmetry_cell_setting monoclinic
_symmetry_space_group_name_Hall '-C 2yc'
_symmetry_space_group_name_H-M 'C 1 2/c 1'
_atom_sites_solution_hydrogens geom
_atom_sites_solution_primary direct
_atom_sites_solution_secondary difmap
_audit_creation_method SHELXL97
_cell_angle_alpha 90.00
_cell_angle_beta 116.326(12)
_cell_angle_gamma 90.00
_cell_formula_units_Z 8
_cell_length_a 21.208(2)
_cell_length_b 5.6443(4)
_cell_length_c 23.9753(19)
_cell_measurement_reflns_used 1302
_cell_measurement_temperature 200.0(10)
_cell_measurement_theta_max 26.52
_cell_measurement_theta_min 3.76
_cell_volume 2572.3(5)
_computing_cell_refinement
;
CrysAlis PRO (Agilent, 2014)
;
_computing_data_collection
;
CrysAlis PRO (Agilent, 2014)
;
_computing_data_reduction
;
CrysAlis PRO (Agilent, 2014)
;
_computing_molecular_graphics
;
PLATON (Spek, 2009)
;
_computing_publication_material
;
PLATON (Spek, 2009)
;
_computing_structure_refinement
;
SHELXL97 (Sheldrick, 2008) within WinGX (Farrugia, 2012)
;
_computing_structure_solution
;
SIR92 (Altomare <i>et al.</i>, 1993)
;
_diffrn_ambient_temperature 200.0(10)
_diffrn_detector_area_resol_mean 16.077
_diffrn_measured_fraction_theta_full 0.998
_diffrn_measured_fraction_theta_max 0.998
_diffrn_measurement_device_type 'Oxford Gemini-S CCD area-detector'
_diffrn_measurement_method \w
_diffrn_radiation_monochromator graphite
_diffrn_radiation_source 'fine-focus sealed tube'
_diffrn_radiation_type MoK\a
_diffrn_radiation_wavelength 0.71073
_diffrn_reflns_av_R_equivalents 0.0464
_diffrn_reflns_av_sigmaI/netI 0.0750
_diffrn_reflns_limit_h_max 14
_diffrn_reflns_limit_h_min -26
_diffrn_reflns_limit_k_max 6
_diffrn_reflns_limit_k_min -4
_diffrn_reflns_limit_l_max 29
_diffrn_reflns_limit_l_min -28
_diffrn_reflns_number 5493
_diffrn_reflns_theta_full 26.00
_diffrn_reflns_theta_max 26.00
_diffrn_reflns_theta_min 3.43
_diffrn_standards_number 0
_exptl_absorpt_coefficient_mu 0.131
_exptl_absorpt_correction_T_max 0.990
_exptl_absorpt_correction_T_min 0.969
_exptl_absorpt_correction_type multi-scan
_exptl_absorpt_process_details
;
(CrysAlis PRO; Agilent, 2014)
;
_exptl_crystal_colour colourless
_exptl_crystal_density_diffrn 1.545
_exptl_crystal_density_method 'not measured'
_exptl_crystal_description prism
_exptl_crystal_F_000 1248
_exptl_crystal_size_max 0.28
_exptl_crystal_size_mid 0.10
_exptl_crystal_size_min 0.04
_refine_diff_density_max 0.246
_refine_diff_density_min -0.206
_refine_ls_extinction_method none
_refine_ls_goodness_of_fit_ref 0.990
_refine_ls_hydrogen_treatment mixed
_refine_ls_matrix_type full
_refine_ls_number_parameters 196
_refine_ls_number_reflns 2520
_refine_ls_number_restraints 2
_refine_ls_restrained_S_all 0.990
_refine_ls_R_factor_all 0.0981
_refine_ls_R_factor_gt 0.0558
_refine_ls_shift/su_max 0.000
_refine_ls_shift/su_mean 0.000
_refine_ls_structure_factor_coef Fsqd
_refine_ls_weighting_details 'calc w = 1/[\s^2^(Fo^2^)+(0.0425P)^2^] where P=(Fo^2^+2Fc^2^)/3'
_refine_ls_weighting_scheme calc
_refine_ls_wR_factor_gt 0.0971
_refine_ls_wR_factor_ref 0.1138
_reflns_number_gt 1647
_reflns_number_total 2520
_reflns_threshold_expression I>2\s(I)
_cod_data_source_file ky3097sup1.cif
_cod_data_source_block III
_cod_depositor_comments 'Adding full bibliography for 2020391--2020394.cif.'
_cod_original_cell_volume 2572.3(4)
_cod_original_sg_symbol_H-M 'C 2/c'
_cod_database_code 2020393
_cod_database_fobs_code 2020393

loop_
_symmetry_equiv_pos_site_id
_symmetry_equiv_pos_as_xyz
1 x,y,z
2 -x,y,1/2-z
3 -x,-y,-z
4 x,-y,1/2+z
5 1/2+x,1/2+y,z
6 1/2-x,1/2+y,1/2-z
7 1/2-x,1/2-y,-z
8 1/2+x,1/2-y,1/2+z

loop_
_atom_site_aniso_label
_atom_site_aniso_U_11
_atom_site_aniso_U_22
_atom_site_aniso_U_33
_atom_site_aniso_U_12
_atom_site_aniso_U_13
_atom_site_aniso_U_23
O11A 0.0370(13) 0.0391(11) 0.0183(9) -0.0032(10) 0.0029(9) 0.0005(8)
O12A 0.0490(15) 0.0373(12) 0.0254(9) 0.0055(10) 0.0142(10) -0.0078(8)
O31A 0.0394(14) 0.0343(12) 0.0391(11) 0.0115(10) 0.0143(10) 0.0030(9)
O32A 0.0563(16) 0.0541(13) 0.0199(9) 0.0152(12) -0.0074(10) -0.0060(9)
O51A 0.0479(15) 0.0352(11) 0.0267(10) 0.0023(10) 0.0159(10) -0.0082(8)
O52A 0.0353(13) 0.0370(11) 0.0313(10) 0.0111(10) 0.0122(10) 0.0074(9)
N3A 0.0242(14) 0.0315(13) 0.0239(11) 0.0005(11) 0.0052(10) 0.0023(10)
N5A 0.0267(14) 0.0251(12) 0.0259(11) -0.0012(11) 0.0140(11) 0.0022(10)
C1A 0.0225(15) 0.0264(14) 0.0177(11) -0.0049(12) 0.0087(12) -0.0026(11)
C2A 0.0216(15) 0.0269(14) 0.0245(12) -0.0005(12) 0.0124(12) -0.0018(11)
C3A 0.0186(15) 0.0250(14) 0.0193(11) -0.0011(12) 0.0062(11) 0.0024(10)
C4A 0.0246(16) 0.0261(13) 0.0186(12) -0.0069(12) 0.0083(12) -0.0042(11)
C5A 0.0200(15) 0.0204(13) 0.0226(12) -0.0006(12) 0.0105(12) 0.0004(11)
C6A 0.0238(16) 0.0268(14) 0.0206(12) -0.0012(12) 0.0103(12) 0.0038(10)
C11A 0.0259(17) 0.0345(16) 0.0205(13) -0.0040(14) 0.0119(13) -0.0017(12)
O4B 0.0299(12) 0.0340(10) 0.0337(10) 0.0021(10) 0.0167(9) 0.0054(8)
N1B 0.0283(14) 0.0284(12) 0.0169(10) -0.0035(11) 0.0075(10) -0.0054(9)
C2B 0.0294(17) 0.0261(14) 0.0275(13) 0.0014(13) 0.0104(13) 0.0001(11)
C3B 0.0346(19) 0.0306(16) 0.0259(13) 0.0023(14) 0.0136(14) 0.0044(12)
C5B 0.0303(17) 0.0269(14) 0.0322(14) 0.0023(13) 0.0139(13) 0.0023(12)
C6B 0.0289(17) 0.0290(15) 0.0216(12) 0.0002(13) 0.0054(12) 0.0014(11)

loop_
_atom_site_type_symbol
_atom_site_label
_atom_site_fract_x
_atom_site_fract_y
_atom_site_fract_z
_atom_site_U_iso_or_equiv
_atom_site_thermal_displace_type
_atom_site_calc_flag
_atom_site_refinement_flags
_atom_site_occupancy
O O11A 0.27676(10) 0.6597(3) 0.57238(7) 0.0349(6) Uani d . 1.000
O O12A 0.33171(11) 0.3191(3) 0.61217(7) 0.0381(7) Uani d . 1.000
O O31A 0.49617(11) 0.2706(3) 0.82899(8) 0.0387(7) Uani d . 1.000
O O32A 0.50011(12) 0.5436(4) 0.89355(7) 0.0524(7) Uani d . 1.000
O O51A 0.34011(11) 1.2034(3) 0.82039(8) 0.0368(7) Uani d . 1.000
O O52A 0.26964(10) 1.2351(3) 0.72244(8) 0.0355(7) Uani d . 1.000
N N3A 0.47830(12) 0.4628(4) 0.84104(9) 0.0285(7) Uani d . 1.000
N N5A 0.31711(12) 1.1363(3) 0.76634(9) 0.0250(7) Uani d . 1.000
C C1A 0.34932(14) 0.6364(4) 0.68093(10) 0.0223(8) Uani d . 1.000
C C2A 0.40139(13) 0.5144(4) 0.72971(10) 0.0235(8) Uani d . 1.000
C C3A 0.42595(13) 0.6019(4) 0.78926(10) 0.0218(8) Uani d . 1.000
C C4A 0.40076(14) 0.8080(4) 0.80302(11) 0.0236(8) Uani d . 1.000
C C5A 0.34892(13) 0.9237(4) 0.75355(10) 0.0206(8) Uani d . 1.000
C C6A 0.32341(14) 0.8457(4) 0.69288(10) 0.0236(8) Uani d . 1.000
C C11A 0.31689(14) 0.5311(5) 0.61597(10) 0.0264(9) Uani d . 1.000
O O4B 0.08212(10) 0.3970(3) 0.55244(7) 0.0316(6) Uani d . 1.000
N N1B 0.16741(12) 0.3875(4) 0.48864(9) 0.0255(7) Uani d D 1.000
C C2B 0.15912(15) 0.1768(4) 0.52206(11) 0.0285(9) Uani d . 1.000
C C3B 0.14377(15) 0.2548(5) 0.57479(11) 0.0303(9) Uani d . 1.000
C C5B 0.09223(15) 0.6061(4) 0.52387(11) 0.0298(9) Uani d . 1.000
C C6B 0.10530(14) 0.5444(5) 0.46860(10) 0.0286(9) Uani d . 1.000
H H2A 0.42000 0.37150 0.72220 0.0280 Uiso c R 1.000
H H4A 0.41830 0.86650 0.84440 0.0280 Uiso c R 1.000
H H61A 0.28860 0.93410 0.65980 0.0280 Uiso c R 1.000
H H11B 0.2069(11) 0.474(4) 0.5139(10) 0.0320 Uiso d D 1.000
H H12B 0.1715(14) 0.329(4) 0.4542(9) 0.0320 Uiso d D 1.000
H H21B 0.20280 0.08140 0.53850 0.0340 Uiso c R 1.000
H H22B 0.12010 0.07670 0.49290 0.0340 Uiso c R 1.000
H H31B 0.13730 0.11380 0.59630 0.0360 Uiso c R 1.000
H H32B 0.18420 0.34640 0.60530 0.0360 Uiso c R 1.000
H H51B 0.13290 0.69610 0.55460 0.0360 Uiso c R 1.000
H H52B 0.05000 0.70800 0.51010 0.0360 Uiso c R 1.000
H H61B 0.06350 0.46360 0.43660 0.0340 Uiso c R 1.000
H H62B 0.11350 0.69100 0.45010 0.0340 Uiso c R 1.000

loop_
_atom_type_symbol
_atom_type_description
_atom_type_scat_dispersion_real
_atom_type_scat_dispersion_imag
_atom_type_scat_source
C C 0.0033 0.0016 'International Tables Vol C Tables 4.2.6.8 and 6.1.1.4'
H H 0.0000 0.0000 'International Tables Vol C Tables 4.2.6.8 and 6.1.1.4'
N N 0.0061 0.0033 'International Tables Vol C Tables 4.2.6.8 and 6.1.1.4'
O O 0.0106 0.0060 'International Tables Vol C Tables 4.2.6.8 and 6.1.1.4'

loop_
_geom_angle_atom_site_label_1
_geom_angle_atom_site_label_2
_geom_angle_atom_site_label_3
_geom_angle
_geom_angle_publ_flag
C3B O4B C5B 109.8(2) no
O31A N3A O32A 124.0(2) no
O31A N3A C3A 118.02(19) no
O32A N3A C3A 118.0(2) no
O51A N5A O52A 124.0(2) no
O51A N5A C5A 117.9(2) no
O52A N5A C5A 118.08(19) no
C2B N1B C6B 110.7(2) no
C6B N1B H12B 110.2(16) no
C2B N1B H11B 111.0(14) no
H11B N1B H12B 111(2) no
C6B N1B H11B 108.3(15) no
C2B N1B H12B 106.0(14) no
C2A C1A C6A 119.4(2) no
C6A C1A C11A 120.4(2) no
C2A C1A C11A 120.1(2) no
C1A C2A C3A 119.4(2) no
N3A C3A C2A 118.7(2) no
N3A C3A C4A 118.4(2) no
C2A C3A C4A 122.8(2) no
C3A C4A C5A 116.2(2) no
C4A C5A C6A 123.2(2) no
N5A C5A C6A 118.5(2) no
N5A C5A C4A 118.2(2) no
C1A C6A C5A 119.0(2) no
O11A C11A O12A 126.6(2) no
O12A C11A C1A 115.8(2) no
O11A C11A C1A 117.6(2) no
C3A C2A H2A 120.00 no
C1A C2A H2A 120.00 no
C5A C4A H4A 122.00 no
C3A C4A H4A 122.00 no
C1A C6A H61A 121.00 no
C5A C6A H61A 121.00 no
N1B C2B C3B 109.9(2) no
O4B C3B C2B 110.8(2) no
O4B C5B C6B 110.8(2) no
N1B C6B C5B 109.67(19) no
N1B C2B H21B 110.00 no
N1B C2B H22B 110.00 no
C3B C2B H21B 110.00 no
C3B C2B H22B 110.00 no
H21B C2B H22B 108.00 no
O4B C3B H31B 109.00 no
O4B C3B H32B 110.00 no
C2B C3B H31B 110.00 no
C2B C3B H32B 110.00 no
H31B C3B H32B 108.00 no
O4B C5B H51B 109.00 no
O4B C5B H52B 110.00 no
C6B C5B H51B 109.00 no
C6B C5B H52B 109.00 no
H51B C5B H52B 108.00 no
N1B C6B H61B 110.00 no
N1B C6B H62B 110.00 no
C5B C6B H61B 110.00 no
C5B C6B H62B 110.00 no
H61B C6B H62B 108.00 no

loop_
_geom_bond_atom_site_label_1
_geom_bond_atom_site_label_2
_geom_bond_distance
_geom_bond_publ_flag
O11A C11A 1.247(3) no
O12A C11A 1.251(3) no
O31A N3A 1.225(3) no
O32A N3A 1.221(3) no
O51A N5A 1.225(3) no
O52A N5A 1.222(3) no
O4B C5B 1.428(3) no
O4B C3B 1.421(4) no
N3A C3A 1.472(3) no
N5A C5A 1.474(3) no
N1B C2B 1.487(3) no
N1B C6B 1.480(4) no
N1B H11B 0.93(2) no
N1B H12B 0.93(2) no
C1A C2A 1.384(3) no
C1A C11A 1.517(3) no
C1A C6A 1.385(4) no
C2A C3A 1.376(3) no
C3A C4A 1.380(4) no
C4A C5A 1.373(3) no
C5A C6A 1.380(3) no
C2A H2A 0.9500 no
C4A H4A 0.9500 no
C6A H61A 0.9500 no
C2B C3B 1.504(4) no
C5B C6B 1.510(4) no
C2B H21B 0.9900 no
C2B H22B 0.9900 no
C3B H31B 0.9900 no
C3B H32B 0.9900 no
C5B H51B 0.9900 no
C5B H52B 0.9900 no
C6B H61B 0.9900 no
C6B H62B 0.9900 no

loop_
_geom_hbond_atom_site_label_D
_geom_hbond_atom_site_label_H
_geom_hbond_atom_site_label_A
_geom_hbond_site_symmetry_A
_geom_hbond_distance_DH
_geom_hbond_distance_HA
_geom_hbond_distance_DA
_geom_hbond_angle_DHA
_geom_hbond_publ_flag
N1B H11B O11A . 0.93(2) 1.85(2) 2.764(3) 170(2) yes
N1B H12B O12A 7_556 0.93(2) 1.77(2) 2.691(3) 170(3) yes
C4A H4A O4B 6_556 0.95 2.48 3.358(3) 153 yes
C5B H52B O4B 3_566 0.99 2.59 3.320(4) 130 yes

loop_
_geom_torsion_atom_site_label_1
_geom_torsion_atom_site_label_2
_geom_torsion_atom_site_label_3
_geom_torsion_atom_site_label_4
_geom_torsion
_geom_torsion_publ_flag
C3B O4B C5B C6B 61.8(3) no
C5B O4B C3B C2B -61.8(3) no
O31A N3A C3A C4A 174.2(3) no
O31A N3A C3A C2A -2.3(4) no
O32A N3A C3A C4A -4.3(4) no
O32A N3A C3A C2A 179.3(3) no
O51A N5A C5A C6A 179.8(3) no
O51A N5A C5A C4A 2.2(4) no
O52A N5A C5A C4A -178.0(3) no
O52A N5A C5A C6A -0.4(4) no
C6B N1B C2B C3B -54.1(3) no
C2B N1B C6B C5B 54.0(3) no
C6A C1A C2A C3A 0.7(4) no
C2A C1A C11A O12A 11.0(4) no
C6A C1A C11A O11A 13.8(4) no
C6A C1A C11A O12A -163.9(3) no
C11A C1A C6A C5A 173.2(3) no
C11A C1A C2A C3A -174.3(3) no
C2A C1A C6A C5A -1.8(4) no
C2A C1A C11A O11A -171.3(3) no
C1A C2A C3A N3A 176.4(3) no
C1A C2A C3A C4A 0.2(4) no
N3A C3A C4A C5A -176.1(3) no
C2A C3A C4A C5A 0.1(4) no
C3A C4A C5A C6A -1.3(4) no
C3A C4A C5A N5A 176.1(2) no
N5A C5A C6A C1A -175.3(3) no
C4A C5A C6A C1A 2.2(4) no
N1B C2B C3B O4B 58.0(3) no
O4B C5B C6B N1B -57.8(3) no
